data_2211380
loop_
_publ_author_name
'Silversides, Jon D.'
'Sparke, Amanda E.'
'Archibald, Stephen J.'

_publ_section_title
;
 <i>N</i>-(4-Nitrobenzyl)benzene-1,2-diamine
;
_journal_coeditor_code FB2032
_journal_issue 12
_journal_name_full 'Acta Crystallographica Section E'
_journal_page_first o5944
_journal_page_last o5946
_journal_paper_doi 10.1107/S1600536806050136
_journal_volume 62
_journal_year 2006
_chemical_formula_iupac 'C13 H13 N3 O2'
_chemical_formula_moiety 'C13 H13 N3 O2'
_chemical_formula_sum 'C13 H13 N3 O2'
_chemical_formula_weight 243.26
_chemical_name_systematic
;
N-(4-Nitrobenzyl)benzene-1,2-diamine
;
_space_group_IT_number 14
_symmetry_cell_setting monoclinic
_symmetry_space_group_name_Hall '-P 2ybc'
_symmetry_space_group_name_H-M 'P 1 21/c 1'
_atom_sites_solution_hydrogens difmap
_atom_sites_solution_primary direct
_atom_sites_solution_secondary difmap
_audit_creation_method SHELXL-97
_cell_angle_alpha 90.00
_cell_angle_beta 94.032(15)
_cell_angle_gamma 90.00
_cell_formula_units_Z 4
_cell_length_a 10.503(2)
_cell_length_b 6.7427(9)
_cell_length_c 16.452(3)
_cell_measurement_reflns_used 166
_cell_measurement_temperature 150(2)
_cell_measurement_theta_max 30.16
_cell_measurement_theta_min 4.04
_cell_volume 1162.2(3)
_computing_cell_refinement X-AREA
_computing_data_collection 'X-AREA (Stoe & Cie, 2002)'
_computing_data_reduction 'X-RED (Stoe & Cie, 2002)'
_computing_molecular_graphics 'ORTEP-3 (Farrugia, 1997)'
_computing_publication_material 'SHELXL97 (Sheldrick, 1997) and WinGX (Farrugia, 1999)'
_computing_structure_refinement 'SHELXL97 (Sheldrick, 1997)'
_computing_structure_solution 'SHELXS97 (Sheldrick, 1997)'
_diffrn_ambient_temperature 150(2)
_diffrn_measured_fraction_theta_full 0.991
_diffrn_measured_fraction_theta_max 0.991
_diffrn_measurement_device_type 'Stoe IPDS-II image-plate'
_diffrn_measurement_method '\w scans, 111 frames at 2\% intervals, exposure time 1 minute'
_diffrn_radiation_monochromator graphite
_diffrn_radiation_source 'fine-focus sealed tube'
_diffrn_radiation_type MoK\a
_diffrn_radiation_wavelength 0.71073
_diffrn_reflns_av_R_equivalents 0.0533
_diffrn_reflns_av_sigmaI/netI 0.0453
_diffrn_reflns_limit_h_max 16
_diffrn_reflns_limit_h_min -16
_diffrn_reflns_limit_k_max 8
_diffrn_reflns_limit_k_min -10
_diffrn_reflns_limit_l_max 26
_diffrn_reflns_limit_l_min -26
_diffrn_reflns_number 19826
_diffrn_reflns_theta_full 34.75
_diffrn_reflns_theta_max 34.75
_diffrn_reflns_theta_min 2.48
_diffrn_standards_number 0
_exptl_absorpt_coefficient_mu 0.097
_exptl_absorpt_correction_type none
_exptl_crystal_colour 'clear brown'
_exptl_crystal_density_diffrn 1.390
_exptl_crystal_density_method 'not measured'
_exptl_crystal_description block
_exptl_crystal_F_000 512
_exptl_crystal_size_max 0.50
_exptl_crystal_size_mid 0.46
_exptl_crystal_size_min 0.44
_refine_diff_density_max 0.385
_refine_diff_density_min -0.342
_refine_ls_extinction_coef 0.065(8)
_refine_ls_extinction_expression Fc^*^=kFc[1+0.001xFc^2^\l^3^/sin(2\q)]^-1/4^
_refine_ls_extinction_method SHELXL97
_refine_ls_goodness_of_fit_ref 1.028
_refine_ls_hydrogen_treatment mixed
_refine_ls_matrix_type full
_refine_ls_number_constraints 40
_refine_ls_number_parameters 176
_refine_ls_number_reflns 4980
_refine_ls_number_restraints 0
_refine_ls_restrained_S_all 1.028
_refine_ls_R_factor_all 0.1089
_refine_ls_R_factor_gt 0.0593
_refine_ls_shift/su_max 0.000
_refine_ls_shift/su_mean 0.000
_refine_ls_structure_factor_coef Fsqd
_refine_ls_weighting_details 'calc w=1/[\s^2^(Fo^2^)+(0.1093P)^2^] where P=(Fo^2^+2Fc^2^)/3'
_refine_ls_weighting_scheme calc
_refine_ls_wR_factor_gt 0.1582
_refine_ls_wR_factor_ref 0.1941
_reflns_number_gt 2648
_reflns_number_total 4980
_reflns_threshold_expression I>2\s(I)
_cod_data_source_file fb2032.cif
_cod_data_source_block I
_cod_original_sg_symbol_H-M 'P 21/c'
_cod_database_code 2211380
_cod_database_fobs_code 2211380

loop_
_symmetry_equiv_pos_as_xyz
'x, y, z'
'-x, y+1/2, -z+1/2'
'-x, -y, -z'
'x, -y-1/2, z-1/2'

loop_
_atom_site_type_symbol
_atom_site_label
_atom_site_fract_x
_atom_site_fract_y
_atom_site_fract_z
_atom_site_U_iso_or_equiv
_atom_site_adp_type
_atom_site_calc_flag
_atom_site_refinement_flags
_atom_site_occupancy
C C1 0.18885(13) 0.8146(2) 0.28361(8) 0.0302(3) Uani d . 1
C C2 0.12405(13) 0.9926(2) 0.29923(8) 0.0315(3) Uani d . 1
C C3 0.04788(14) 1.0000(2) 0.36524(9) 0.0372(3) Uani d . 1
H H3 0.0039 1.1191 0.3762 0.045 Uiso calc R 1
C C4 0.03528(15) 0.8356(3) 0.41534(9) 0.0400(4) Uani d . 1
H H4 -0.0162 0.8434 0.4605 0.048 Uiso calc R 1
C C5 0.09761(15) 0.6615(3) 0.39931(9) 0.0387(3) Uani d . 1
H H5 0.0884 0.5488 0.4330 0.046 Uiso calc R 1
C C6 0.17421(14) 0.6508(2) 0.33352(8) 0.0342(3) Uani d . 1
H H6 0.2168 0.5304 0.3227 0.041 Uiso calc R 1
C C7 0.34034(15) 0.6369(2) 0.20229(8) 0.0345(3) Uani d . 1
H H7A 0.2856 0.5190 0.1913 0.041 Uiso calc R 1
H H7B 0.3975 0.6103 0.2515 0.041 Uiso calc R 1
C C8 0.41860(14) 0.6762(2) 0.13054(8) 0.0312(3) Uani d . 1
C C9 0.55079(14) 0.6911(2) 0.14095(8) 0.0333(3) Uani d . 1
H H9 0.5925 0.6738 0.1936 0.040 Uiso calc R 1
C C10 0.62238(14) 0.7311(2) 0.07518(8) 0.0332(3) Uani d . 1
H H10 0.7128 0.7402 0.0819 0.040 Uiso calc R 1
C C11 0.55830(14) 0.7574(2) -0.00059(8) 0.0308(3) Uani d . 1
C C12 0.42726(14) 0.7436(2) -0.01328(8) 0.0321(3) Uani d . 1
H H12 0.3861 0.7616 -0.0661 0.038 Uiso calc R 1
C C13 0.35743(14) 0.7027(2) 0.05303(8) 0.0327(3) Uani d . 1
H H13 0.2671 0.6925 0.0458 0.039 Uiso calc R 1
N N1 0.26129(12) 0.80980(19) 0.21567(7) 0.0325(3) Uani d . 1
H H14 0.3008(18) 0.929(3) 0.2064(10) 0.037(4) Uiso d . 1
N N2 0.14345(13) 1.1597(2) 0.25113(8) 0.0355(3) Uani d . 1
H H16 0.147(2) 1.127(3) 0.1976(12) 0.045(5) Uiso d . 1
H H15 0.0876(19) 1.262(4) 0.2564(12) 0.044(5) Uiso d . 1
N N3 0.63296(13) 0.80231(19) -0.07045(7) 0.0353(3) Uani d . 1
O O1 0.57547(12) 0.82773(19) -0.13715(6) 0.0437(3) Uani d . 1
O O2 0.74923(12) 0.8135(2) -0.05944(8) 0.0499(3) Uani d . 1

loop_
_atom_site_aniso_label
_atom_site_aniso_U_11
_atom_site_aniso_U_22
_atom_site_aniso_U_33
_atom_site_aniso_U_12
_atom_site_aniso_U_13
_atom_site_aniso_U_23
C1 0.0285(6) 0.0331(6) 0.0289(5) -0.0012(5) 0.0008(4) -0.0026(5)
C2 0.0283(6) 0.0339(7) 0.0319(6) -0.0021(5) -0.0001(5) -0.0046(5)
C3 0.0325(7) 0.0407(8) 0.0388(7) -0.0013(6) 0.0050(5) -0.0107(6)
C4 0.0359(7) 0.0534(10) 0.0315(6) -0.0082(7) 0.0084(5) -0.0068(6)
C5 0.0383(7) 0.0464(9) 0.0315(6) -0.0082(7) 0.0030(5) 0.0024(6)
C6 0.0350(7) 0.0350(7) 0.0324(6) -0.0005(6) 0.0018(5) 0.0010(5)
C7 0.0379(7) 0.0327(7) 0.0334(6) 0.0036(6) 0.0071(5) 0.0010(5)
C8 0.0349(7) 0.0276(6) 0.0316(6) 0.0038(5) 0.0060(5) -0.0018(5)
C9 0.0362(7) 0.0335(7) 0.0300(6) 0.0034(6) 0.0000(5) -0.0013(5)
C10 0.0309(6) 0.0326(7) 0.0361(6) 0.0014(5) 0.0024(5) -0.0012(5)
C11 0.0352(7) 0.0264(6) 0.0315(6) 0.0028(5) 0.0064(5) -0.0015(5)
C12 0.0353(7) 0.0311(6) 0.0297(6) 0.0038(5) 0.0007(5) -0.0011(5)
C13 0.0307(6) 0.0334(7) 0.0340(6) 0.0021(5) 0.0022(5) -0.0008(5)
N1 0.0356(6) 0.0301(6) 0.0324(5) 0.0015(5) 0.0078(4) 0.0004(4)
N2 0.0354(6) 0.0309(6) 0.0403(6) 0.0037(5) 0.0035(5) -0.0010(5)
N3 0.0394(7) 0.0310(6) 0.0362(6) 0.0047(5) 0.0092(5) 0.0012(4)
O1 0.0525(7) 0.0471(7) 0.0321(5) 0.0026(5) 0.0068(4) 0.0052(4)
O2 0.0356(6) 0.0631(8) 0.0526(6) 0.0053(6) 0.0138(5) 0.0082(6)

loop_
_atom_type_symbol
_atom_type_description
_atom_type_scat_dispersion_real
_atom_type_scat_dispersion_imag
_atom_type_scat_source
C C 0.0033 0.0016 'International Tables Vol C Tables 4.2.6.8 and 6.1.1.4'
N N 0.0061 0.0033 'International Tables Vol C Tables 4.2.6.8 and 6.1.1.4'
O O 0.0106 0.0060 'International Tables Vol C Tables 4.2.6.8 and 6.1.1.4'
H H 0.0000 0.0000 'International Tables Vol C Tables 4.2.6.8 and 6.1.1.4'

loop_
_geom_angle_atom_site_label_1
_geom_angle_atom_site_label_2
_geom_angle_atom_site_label_3
_geom_angle
_geom_angle_publ_flag
C6 C1 N1 122.91(13) ?
C6 C1 C2 119.50(13) ?
N1 C1 C2 117.54(12) ?
C3 C2 N2 121.72(13) ?
C3 C2 C1 118.86(13) ?
N2 C2 C1 119.32(12) ?
C4 C3 C2 121.04(14) ?
C4 C3 H3 119.5 ?
C2 C3 H3 119.5 ?
C5 C4 C3 119.88(13) ?
C5 C4 H4 120.1 ?
C3 C4 H4 120.1 ?
C4 C5 C6 120.00(14) ?
C4 C5 H5 120.0 ?
C6 C5 H5 120.0 ?
C1 C6 C5 120.71(14) ?
C1 C6 H6 119.6 ?
C5 C6 H6 119.6 ?
N1 C7 C8 108.98(12) ?
N1 C7 H7A 109.9 ?
C8 C7 H7A 109.9 ?
N1 C7 H7B 109.9 ?
C8 C7 H7B 109.9 ?
H7A C7 H7B 108.3 ?
C9 C8 C13 119.59(13) ?
C9 C8 C7 120.70(12) ?
C13 C8 C7 119.69(13) ?
C10 C9 C8 120.62(13) ?
C10 C9 H9 119.7 ?
C8 C9 H9 119.7 ?
C11 C10 C9 118.10(13) ?
C11 C10 H10 120.9 ?
C9 C10 H10 120.9 ?
C12 C11 C10 122.91(13) ?
C12 C11 N3 118.51(12) ?
C10 C11 N3 118.58(13) ?
C11 C12 C13 118.17(12) ?
C11 C12 H12 120.9 ?
C13 C12 H12 120.9 ?
C12 C13 C8 120.60(13) ?
C12 C13 H13 119.7 ?
C8 C13 H13 119.7 ?
C1 N1 C7 119.22(11) yes
C1 N1 H14 112.9(11) ?
C7 N1 H14 113.9(12) ?
C2 N2 H16 111.6(14) ?
C2 N2 H15 115.6(13) ?
H16 N2 H15 110.2(18) ?
O2 N3 O1 123.16(13) ?
O2 N3 C11 118.63(12) ?
O1 N3 C11 118.22(13) ?

loop_
_geom_bond_atom_site_label_1
_geom_bond_atom_site_label_2
_geom_bond_distance
_geom_bond_publ_flag
C1 C6 1.391(2) ?
C1 N1 1.3961(18) yes
C1 C2 1.412(2) ?
C2 C3 1.394(2) ?
C2 N2 1.3998(19) yes
C3 C4 1.394(2) ?
C3 H3 0.9500 ?
C4 C5 1.378(2) ?
C4 H4 0.9500 ?
C5 C6 1.395(2) ?
C5 H5 0.9500 ?
C6 H6 0.9500 ?
C7 N1 1.4570(19) yes
C7 C8 1.5085(19) ?
C7 H7A 0.9900 ?
C7 H7B 0.9900 ?
C8 C9 1.391(2) ?
C8 C13 1.3984(19) ?
C9 C10 1.387(2) ?
C9 H9 0.9500 ?
C10 C11 1.3858(19) ?
C10 H10 0.9500 ?
C11 C12 1.381(2) ?
C11 N3 1.4678(18) yes
C12 C13 1.384(2) ?
C12 H12 0.9500 ?
C13 H13 0.9500 ?
N1 H14 0.92(2) ?
N2 H16 0.91(2) ?
N2 H15 0.91(2) ?
N3 O2 1.2242(18) yes
N3 O1 1.2268(17) yes

loop_
_geom_hbond_atom_site_label_D
_geom_hbond_atom_site_label_H
_geom_hbond_atom_site_label_A
_geom_hbond_site_symmetry_A
_geom_hbond_distance_DH
_geom_hbond_distance_HA
_geom_hbond_distance_DA
_geom_hbond_angle_DHA
N1 H14 O1 3_675 0.92(2) 2.43(2) 3.3005(18) 158.3(15)
N2 H16 O2 3_675 0.91(2) 2.62(2) 3.4277(19) 148.0(18)

loop_
_geom_torsion_atom_site_label_1
_geom_torsion_atom_site_label_2
_geom_torsion_atom_site_label_3
_geom_torsion_atom_site_label_4
_geom_torsion
_geom_torsion_publ_flag
C6 C1 C2 C3 0.7(2) ?
N1 C1 C2 C3 178.11(12) ?
C6 C1 C2 N2 177.18(13) ?
N1 C1 C2 N2 -5.45(19) ?
N2 C2 C3 C4 -176.32(14) ?
C1 C2 C3 C4 0.0(2) ?
C2 C3 C4 C5 -0.7(2) ?
C3 C4 C5 C6 0.7(2) ?
N1 C1 C6 C5 -178.04(13) ?
C2 C1 C6 C5 -0.8(2) ?
C4 C5 C6 C1 0.1(2) ?
N1 C7 C8 C9 114.11(15) ?
N1 C7 C8 C13 -64.36(17) yes
C13 C8 C9 C10 -0.3(2) ?
C7 C8 C9 C10 -178.74(13) ?
C8 C9 C10 C11 0.6(2) ?
C9 C10 C11 C12 -0.7(2) ?
C9 C10 C11 N3 179.23(13) ?
C10 C11 C12 C13 0.4(2) ?
N3 C11 C12 C13 -179.52(12) ?
C11 C12 C13 C8 0.0(2) ?
C9 C8 C13 C12 0.0(2) ?
C7 C8 C13 C12 178.46(14) ?
C6 C1 N1 C7 -9.2(2) y
C2 C1 N1 C7 173.52(13) ?
C8 C7 N1 C1 -174.31(12) ?
C12 C11 N3 O2 -179.56(14) ?
C10 C11 N3 O2 0.5(2) ?
C12 C11 N3 O1 0.7(2) ?
C10 C11 N3 O1 -179.15(14) ?

loop_
_cod_related_entry_id
_cod_related_entry_database
_cod_related_entry_code
1 ChemSpider 21125961
